data_7224633
loop_
_publ_author_name
'Boer\'e, Ren\'e T.'

_publ_section_title
;
 Short contacts of the sulphur atoms of a 1,2,3,5-dithiadiazolyl dimer
 with triphenylstibine: first co-crystal with an aromatic compound
;
_journal_issue 15
_journal_name_full CrystEngComm
_journal_page_first 2748
_journal_paper_doi 10.1039/C6CE00351F
_journal_volume 18
_journal_year 2016
_chemical_formula_moiety '2(C8 H4 F3 N2 S2), C18 H15 Sb'
_chemical_formula_sum 'C34 H23 F6 N4 S4 Sb'
_chemical_formula_weight 851.55
_chemical_name_common
;
 4-(4-Trifluoromethylphenyl)-1,2,3,5-dithiadiazolyl triphenylstibine 2:1
;
_chemical_name_systematic
'2,7-bis[4-(trifluoromethyl)phenyl]-4/l4,5/l4,9/l4,10/l4-tetrathieto[1,2-a:3,4-a']bis[1,2,3,5]dithiadiazole triphenylstibine'
_space_group_crystal_system triclinic
_space_group_IT_number 2
_space_group_name_Hall '-P 1'
_space_group_name_H-M_alt 'P -1'
_symmetry_space_group_name_Hall '-P 1'
_symmetry_space_group_name_H-M 'P -1'
_atom_sites_solution_hydrogens geom
_atom_sites_solution_primary itterative
_atom_sites_solution_secondary difmap
_audit_creation_method SHELXL-2014/6
_audit_update_record
;
2016-02-07 deposited with the CCDC.
2016-03-14 downloaded from the CCDC.
;
_cell_angle_alpha 73.3640(10)
_cell_angle_beta 73.2470(10)
_cell_angle_gamma 82.5790(10)
_cell_formula_units_Z 2
_cell_length_a 11.4543(10)
_cell_length_b 11.7399(10)
_cell_length_c 13.9480(12)
_cell_measurement_reflns_used 14025
_cell_measurement_temperature 263(2)
_cell_measurement_theta_max 26.37
_cell_measurement_theta_min 2.76
_cell_volume 1718.6(3)
_computing_cell_refinement 'SAINT-Plus (Bruker, 2008)'
_computing_data_collection 'APEX2 (Bruker, 2008)'
_computing_data_reduction SAINT-Plus
_computing_molecular_graphics 'Mercury (Macrae <i>et al.</i>, 2006)'
_computing_publication_material 'publCIF (Westrip, 2010)'
_computing_structure_refinement 'SHELXL-2014/6 (Sheldrick, 2015)'
_computing_structure_solution 'SHELXT (Sheldrick, 2014)'
_diffrn_ambient_pressure 101
_diffrn_ambient_temperature 263(2)
_diffrn_detector_area_resol_mean 66.06
_diffrn_measured_fraction_theta_full 0.996
_diffrn_measured_fraction_theta_max 0.914
_diffrn_measurement_device_type
;
 Bruker ApexII CCD area-detector diffractometer
;
_diffrn_measurement_method '\f and \w scans'
_diffrn_radiation_monochromator graphite
_diffrn_radiation_probe x-ray
_diffrn_radiation_type MoK\a
_diffrn_radiation_wavelength 0.71073
_diffrn_reflns_av_R_equivalents 0.0195
_diffrn_reflns_av_unetI/netI 0.0214
_diffrn_reflns_Laue_measured_fraction_full 0.996
_diffrn_reflns_Laue_measured_fraction_max 0.914
_diffrn_reflns_limit_h_max 15
_diffrn_reflns_limit_h_min -15
_diffrn_reflns_limit_k_max 15
_diffrn_reflns_limit_k_min -15
_diffrn_reflns_limit_l_max 18
_diffrn_reflns_limit_l_min -18
_diffrn_reflns_number 19773
_diffrn_reflns_point_group_measured_fraction_full 0.996
_diffrn_reflns_point_group_measured_fraction_max 0.914
_diffrn_reflns_theta_full 25.250
_diffrn_reflns_theta_max 28.578
_diffrn_reflns_theta_min 1.813
_diffrn_source 'fine-focus sealed tube'
_diffrn_source_type 'Bruker D8'
_exptl_absorpt_coefficient_mu 1.110
_exptl_absorpt_correction_T_max 0.90000
_exptl_absorpt_correction_T_min 0.71700
_exptl_absorpt_correction_type multi-scan
_exptl_absorpt_process_details
; 
SADABS (Bruker, 2008)
;
_exptl_crystal_colour purple
_exptl_crystal_density_diffrn 1.646
_exptl_crystal_description block
_exptl_crystal_F_000 848
_exptl_crystal_size_max 0.46
_exptl_crystal_size_mid 0.42
_exptl_crystal_size_min 0.28
_refine_diff_density_max 0.664
_refine_diff_density_min -0.590
_refine_diff_density_rms 0.058
_refine_ls_extinction_method none
_refine_ls_goodness_of_fit_ref 1.054
_refine_ls_hydrogen_treatment constr
_refine_ls_matrix_type full
_refine_ls_number_parameters 516
_refine_ls_number_reflns 8041
_refine_ls_number_restraints 594
_refine_ls_restrained_S_all 1.249
_refine_ls_R_factor_all 0.0404
_refine_ls_R_factor_gt 0.0313
_refine_ls_shift/su_max 0.002
_refine_ls_shift/su_mean 0.000
_refine_ls_structure_factor_coef Fsqd
_refine_ls_weighting_details 'w=1/[\s^2^(Fo^2^)+(0.0418P)^2^+0.8007P] where P=(Fo^2^+2Fc^2^)/3'
_refine_ls_weighting_scheme calc
_refine_ls_wR_factor_gt 0.0789
_refine_ls_wR_factor_ref 0.0864
_reflns_Friedel_coverage 0.000
_reflns_number_gt 6733
_reflns_number_total 8041
_reflns_threshold_expression 'I > 2\s(I)'
_cod_data_source_file c6ce00351f2.cif
_cod_data_source_block I
_cod_depositor_comments
;
The following automatic conversions were performed:

'_exptl_absorpt_correction_type' value 'Multi-scan' changed to
'multi-scan' according to
/usr/data/users/saulius/crontab/automatic-downloads/rss-feeds/RSC/lib/dictionaries/cif_core.dic
dictionary named 'cif_core.dic' version 2.4.2 from 2011-04-26.

Automatic conversion script
Id: cif_fix_values 4268 2015-11-12 08:31:59Z antanas 

 Adding full bibliography for 7224632--7224633.cif.
;
_cod_database_code 7224633
_shelx_space_group_comment
;
The symmetry employed for this shelxl refinement is uniquely defined
by the following loop, which should always be used as a source of
symmetry information in preference to the above space-group names.
They are only intended as comments.
;
_shelx_estimated_absorpt_t_min 0.682
_shelx_estimated_absorpt_t_max 0.746
_shelxl_version_number 2014/6

loop_
_space_group_symop_operation_xyz
'x, y, z'
'-x, -y, -z'

loop_
_atom_site_label
_atom_site_type_symbol
_atom_site_fract_x
_atom_site_fract_y
_atom_site_fract_z
_atom_site_U_iso_or_equiv
_atom_site_adp_type
_atom_site_occupancy
_atom_site_site_symmetry_order
_atom_site_calc_flag
_atom_site_refinement_flags_posn
_atom_site_refinement_flags_adp
_atom_site_refinement_flags_occupancy
_atom_site_disorder_assembly
_atom_site_disorder_group
S1 S 0.47312(7) 0.38405(7) 0.44609(5) 0.05929(16) Uani 1 1 d . U . . .
S2 S 0.52631(7) 0.26927(6) 0.34956(5) 0.05647(16) Uani 1 1 d . U . . .
N1 N 0.3712(2) 0.4590(2) 0.38851(17) 0.0544(5) Uani 1 1 d . U . . .
N2 N 0.42844(19) 0.32842(18) 0.28216(17) 0.0513(5) Uani 1 1 d . U . . .
C1 C 0.3610(2) 0.4204(2) 0.31011(18) 0.0460(5) Uani 1 1 d . U . . .
C2 C 0.2732(2) 0.4841(2) 0.25073(18) 0.0466(5) Uani 1 1 d . U . . .
C3 C 0.2450(3) 0.4361(2) 0.1803(2) 0.0570(6) Uani 1 1 d . U . . .
H3 H 0.2794 0.3620 0.1725 0.068 Uiso 1 1 calc R U . . .
C4 C 0.1668(3) 0.4969(3) 0.1221(2) 0.0639(7) Uani 1 1 d . U . . .
H4 H 0.1481 0.4638 0.0756 0.077 Uiso 1 1 calc R U . . .
C5 C 0.1160(2) 0.6074(3) 0.1329(2) 0.0584(6) Uani 1 1 d . U . . .
C6 C 0.1429(3) 0.6559(3) 0.2022(2) 0.0635(7) Uani 1 1 d . U . . .
H6 H 0.1085 0.7302 0.2094 0.076 Uiso 1 1 calc R U . . .
C7 C 0.2205(2) 0.5949(2) 0.2613(2) 0.0573(6) Uani 1 1 d . U . . .
H7 H 0.2377 0.6282 0.3084 0.069 Uiso 1 1 calc R U . . .
C8 C 0.0329(12) 0.6808(11) 0.0698(10) 0.078(3) Uani 0.5 1 d D U P A 1
F1 F 0.0310(7) 0.7942(5) 0.0596(7) 0.124(3) Uani 0.5 1 d D U P A 1
F2 F -0.0749(6) 0.6417(9) 0.1061(7) 0.157(4) Uani 0.5 1 d D U P A 1
F3 F 0.0673(9) 0.6713(8) -0.0265(6) 0.117(3) Uani 0.5 1 d D U P A 1
C8A C 0.0328(11) 0.6674(10) 0.0663(9) 0.073(3) Uani 0.5 1 d D U P A 2
F1A F -0.0392(7) 0.7517(9) 0.1000(6) 0.141(3) Uani 0.5 1 d D U P A 2
F2A F -0.0357(8) 0.5980(7) 0.0489(7) 0.127(2) Uani 0.5 1 d D U P A 2
F3A F 0.0939(7) 0.7216(7) -0.0279(5) 0.098(2) Uani 0.5 1 d D U P A 2
S11 S 0.66726(7) 0.55629(6) 0.30501(6) 0.06198(17) Uani 1 1 d . U . . .
S12 S 0.71713(6) 0.44830(6) 0.20162(6) 0.06131(17) Uani 1 1 d . U . . .
N11 N 0.5768(2) 0.64620(19) 0.24310(18) 0.0581(5) Uani 1 1 d . U . . .
N12 N 0.6319(2) 0.52534(19) 0.12771(17) 0.0572(5) Uani 1 1 d . U . . .
C11 C 0.5709(2) 0.6195(2) 0.15757(19) 0.0501(5) Uani 1 1 d . U . . .
C12 C 0.4962(2) 0.7002(2) 0.09222(18) 0.0489(5) Uani 1 1 d . U . . .
C13 C 0.4760(3) 0.6690(2) 0.0096(2) 0.0600(7) Uani 1 1 d . U . . .
H13 H 0.5075 0.5962 -0.0034 0.072 Uiso 1 1 calc R U . . .
C14 C 0.4099(3) 0.7449(3) -0.0529(2) 0.0644(7) Uani 1 1 d . U . . .
H14 H 0.3960 0.7229 -0.1075 0.077 Uiso 1 1 calc R U . . .
C15 C 0.3645(3) 0.8528(3) -0.0350(2) 0.0596(6) Uani 1 1 d . U . . .
C16 C 0.3834(3) 0.8845(3) 0.0472(2) 0.0689(8) Uani 1 1 d . U . . .
H16 H 0.3520 0.9576 0.0597 0.083 Uiso 1 1 calc R U . . .
C17 C 0.4487(3) 0.8083(2) 0.1108(2) 0.0629(7) Uani 1 1 d . U . . .
H17 H 0.4607 0.8298 0.1663 0.075 Uiso 1 1 calc R U . . .
C18 C 0.3050(10) 0.9376(11) -0.1103(9) 0.073(3) Uani 0.5 1 d D U P B 1
F11 F 0.2242(8) 1.0124(7) -0.0703(5) 0.136(3) Uani 0.5 1 d D U P B 1
F12 F 0.2420(6) 0.8910(9) -0.1547(7) 0.101(2) Uani 0.5 1 d D U P B 1
F13 F 0.3864(6) 0.9984(7) -0.1901(4) 0.114(2) Uani 0.5 1 d D U P B 1
C18A C 0.2942(13) 0.9399(12) -0.1037(10) 0.088(3) Uani 0.5 1 d D U P B 2
F11A F 0.1805(8) 0.9552(7) -0.0580(7) 0.120(2) Uani 0.5 1 d D U P B 2
F12A F 0.2964(7) 0.8987(9) -0.1844(6) 0.105(2) Uani 0.5 1 d D U P B 2
F13A F 0.3414(8) 1.0439(5) -0.1414(8) 0.150(3) Uani 0.5 1 d D U P B 2
Sb1 Sb 0.65841(2) 0.03013(2) 0.58082(2) 0.05276(7) Uani 1 1 d . U . . .
C20 C 0.7487(2) -0.0974(2) 0.49659(18) 0.0459(5) Uani 1 1 d . U . . .
C21 C 0.8361(2) -0.1831(2) 0.5274(2) 0.0554(6) Uani 1 1 d . U . . .
H21 H 0.8610 -0.1841 0.5855 0.067 Uiso 1 1 calc R U . . .
C22 C 0.8864(3) -0.2670(3) 0.4723(2) 0.0631(7) Uani 1 1 d . U . . .
H22 H 0.9445 -0.3240 0.4938 0.076 Uiso 1 1 calc R U . . .
C23 C 0.8505(3) -0.2662(3) 0.3856(2) 0.0624(7) Uani 1 1 d . U . . .
H23 H 0.8847 -0.3222 0.3485 0.075 Uiso 1 1 calc R U . . .
C24 C 0.7644(3) -0.1827(3) 0.3546(2) 0.0618(7) Uani 1 1 d . U . . .
H24 H 0.7400 -0.1822 0.2964 0.074 Uiso 1 1 calc R U . . .
C25 C 0.7137(2) -0.0993(2) 0.4093(2) 0.0559(6) Uani 1 1 d . U . . .
H25 H 0.6551 -0.0432 0.3875 0.067 Uiso 1 1 calc R U . . .
C30 C 0.7609(2) -0.0147(2) 0.69527(19) 0.0473(5) Uani 1 1 d . U . . .
C31 C 0.8667(2) 0.0394(2) 0.6833(2) 0.0553(6) Uani 1 1 d . U . . .
H31 H 0.8966 0.0985 0.6231 0.066 Uiso 1 1 calc R U . . .
C32 C 0.9284(3) 0.0066(3) 0.7598(2) 0.0612(7) Uani 1 1 d . U . . .
H32 H 0.9987 0.0444 0.7511 0.073 Uiso 1 1 calc R U . . .
C33 C 0.8863(3) -0.0817(3) 0.8486(2) 0.0653(7) Uani 1 1 d . U . . .
H33 H 0.9283 -0.1039 0.8996 0.078 Uiso 1 1 calc R U . . .
C34 C 0.7818(3) -0.1372(3) 0.8617(2) 0.0640(7) Uani 1 1 d . U . . .
H34 H 0.7537 -0.1975 0.9213 0.077 Uiso 1 1 calc R U . . .
C35 C 0.7188(3) -0.1033(2) 0.7862(2) 0.0547(6) Uani 1 1 d . U . . .
H35 H 0.6474 -0.1400 0.7962 0.066 Uiso 1 1 calc R U . . .
C40 C 0.7636(2) 0.1798(2) 0.48039(18) 0.0473(5) Uani 1 1 d . U . . .
C41 C 0.8515(2) 0.1743(2) 0.3888(2) 0.0552(6) Uani 1 1 d . U . . .
H41 H 0.8639 0.1048 0.3671 0.066 Uiso 1 1 calc R U . . .
C42 C 0.9207(3) 0.2708(2) 0.3299(2) 0.0601(6) Uani 1 1 d . U . . .
H42 H 0.9787 0.2662 0.2687 0.072 Uiso 1 1 calc R U . . .
C43 C 0.9036(3) 0.3745(2) 0.3619(2) 0.0598(6) Uani 1 1 d . U . . .
H43 H 0.9509 0.4391 0.3228 0.072 Uiso 1 1 calc R U . . .
C44 C 0.8159(3) 0.3815(2) 0.4524(2) 0.0568(6) Uani 1 1 d . U . . .
H44 H 0.8043 0.4508 0.4743 0.068 Uiso 1 1 calc R U . . .
C45 C 0.7457(2) 0.2856(2) 0.50997(19) 0.0512(5) Uani 1 1 d . U . . .
H45 H 0.6853 0.2919 0.5696 0.061 Uiso 1 1 calc R U . . .

loop_
_atom_site_aniso_label
_atom_site_aniso_U_11
_atom_site_aniso_U_22
_atom_site_aniso_U_33
_atom_site_aniso_U_23
_atom_site_aniso_U_13
_atom_site_aniso_U_12
S1 0.0633(4) 0.0708(4) 0.0450(3) -0.0190(3) -0.0145(3) 0.0014(3)
S2 0.0617(4) 0.0463(3) 0.0615(4) -0.0146(3) -0.0172(3) -0.0002(3)
N1 0.0507(11) 0.0663(13) 0.0492(11) -0.0259(10) -0.0096(9) 0.0028(10)
N2 0.0530(11) 0.0476(11) 0.0573(12) -0.0195(9) -0.0149(9) -0.0034(9)
C1 0.0430(11) 0.0477(12) 0.0459(11) -0.0157(10) -0.0034(9) -0.0082(9)
C2 0.0416(11) 0.0504(12) 0.0459(12) -0.0142(10) -0.0041(9) -0.0092(9)
C3 0.0627(15) 0.0539(14) 0.0605(15) -0.0220(12) -0.0182(12) -0.0042(12)
C4 0.0667(17) 0.0754(18) 0.0581(15) -0.0223(13) -0.0222(13) -0.0093(13)
C5 0.0474(13) 0.0668(16) 0.0528(14) -0.0065(12) -0.0073(11) -0.0081(11)
C6 0.0590(15) 0.0606(16) 0.0694(17) -0.0198(13) -0.0147(13) 0.0037(12)
C7 0.0570(15) 0.0595(15) 0.0615(15) -0.0278(12) -0.0154(12) 0.0020(11)
C8 0.080(6) 0.078(5) 0.075(6) -0.004(4) -0.033(4) -0.008(4)
F1 0.140(6) 0.084(3) 0.163(7) -0.010(3) -0.094(5) 0.017(3)
F2 0.065(3) 0.212(9) 0.148(7) 0.059(6) -0.048(3) -0.042(4)
F3 0.154(8) 0.128(7) 0.085(4) -0.037(4) -0.064(4) 0.033(5)
C8A 0.051(4) 0.091(5) 0.063(5) -0.001(3) -0.010(3) -0.010(3)
F1A 0.128(6) 0.196(7) 0.123(6) -0.084(6) -0.078(5) 0.102(5)
F2A 0.112(5) 0.142(5) 0.147(6) -0.013(5) -0.082(5) -0.025(4)
F3A 0.086(3) 0.117(6) 0.073(3) 0.017(3) -0.028(2) -0.019(4)
S11 0.0674(4) 0.0554(4) 0.0744(4) -0.0229(3) -0.0295(4) -0.0050(3)
S12 0.0517(4) 0.0587(4) 0.0691(4) -0.0211(3) -0.0063(3) 0.0003(3)
N11 0.0752(15) 0.0467(11) 0.0619(13) -0.0220(10) -0.0253(11) -0.0019(10)
N12 0.0610(13) 0.0531(12) 0.0543(12) -0.0197(10) -0.0054(10) -0.0011(10)
C11 0.0549(13) 0.0439(12) 0.0503(13) -0.0154(10) -0.0056(10) -0.0111(10)
C12 0.0587(14) 0.0428(12) 0.0421(11) -0.0124(9) -0.0036(10) -0.0115(10)
C13 0.0855(19) 0.0461(13) 0.0493(13) -0.0186(11) -0.0107(13) -0.0086(12)
C14 0.089(2) 0.0626(16) 0.0447(13) -0.0173(12) -0.0143(13) -0.0149(14)
C15 0.0693(17) 0.0588(15) 0.0466(13) -0.0078(11) -0.0112(12) -0.0118(12)
C16 0.093(2) 0.0540(15) 0.0665(17) -0.0251(13) -0.0272(16) 0.0087(14)
C17 0.088(2) 0.0546(15) 0.0568(15) -0.0271(12) -0.0265(14) 0.0044(13)
C18 0.074(4) 0.082(5) 0.057(4) -0.010(3) -0.014(3) -0.007(4)
F11 0.183(7) 0.147(7) 0.088(4) -0.056(5) -0.075(5) 0.098(6)
F12 0.090(4) 0.126(4) 0.097(5) -0.016(4) -0.046(4) -0.017(4)
F13 0.112(4) 0.126(5) 0.071(3) 0.029(3) -0.025(3) -0.018(4)
C18A 0.120(6) 0.073(5) 0.078(6) -0.006(4) -0.050(5) -0.009(4)
F11A 0.128(4) 0.114(5) 0.135(5) -0.033(4) -0.069(4) 0.019(4)
F12A 0.126(6) 0.133(5) 0.065(3) -0.028(4) -0.045(4) 0.017(5)
F13A 0.189(8) 0.071(3) 0.203(9) 0.049(4) -0.137(6) -0.050(4)
Sb1 0.03934(9) 0.06121(12) 0.05681(11) -0.01496(8) -0.01306(7) 0.00042(7)
C20 0.0430(11) 0.0456(12) 0.0495(12) -0.0084(9) -0.0134(9) -0.0098(9)
C21 0.0528(14) 0.0621(15) 0.0578(14) -0.0154(12) -0.0268(11) 0.0015(11)
C22 0.0606(16) 0.0594(16) 0.0729(17) -0.0186(13) -0.0263(13) 0.0064(12)
C23 0.0687(17) 0.0551(15) 0.0657(16) -0.0213(13) -0.0119(13) -0.0124(12)
C24 0.0731(17) 0.0630(16) 0.0582(15) -0.0156(12) -0.0265(13) -0.0144(13)
C25 0.0587(15) 0.0547(14) 0.0605(15) -0.0090(11) -0.0305(12) -0.0045(11)
C30 0.0471(12) 0.0451(12) 0.0487(12) -0.0150(10) -0.0097(10) 0.0006(9)
C31 0.0492(13) 0.0560(14) 0.0579(14) -0.0093(11) -0.0144(11) -0.0051(11)
C32 0.0564(15) 0.0617(16) 0.0750(17) -0.0268(13) -0.0261(13) 0.0044(12)
C33 0.0812(19) 0.0640(16) 0.0604(16) -0.0262(13) -0.0333(14) 0.0180(14)
C34 0.089(2) 0.0516(14) 0.0474(14) -0.0095(11) -0.0175(13) 0.0007(13)
C35 0.0628(15) 0.0489(13) 0.0518(13) -0.0156(11) -0.0096(11) -0.0084(11)
C40 0.0464(12) 0.0470(12) 0.0470(12) -0.0119(10) -0.0152(9) 0.0087(9)
C41 0.0560(14) 0.0494(13) 0.0578(14) -0.0191(11) -0.0104(11) 0.0063(11)
C42 0.0606(15) 0.0559(15) 0.0541(14) -0.0139(11) -0.0042(12) 0.0048(12)
C43 0.0653(16) 0.0475(13) 0.0590(15) -0.0069(11) -0.0141(12) 0.0018(11)
C44 0.0677(16) 0.0455(13) 0.0572(14) -0.0151(11) -0.0197(12) 0.0082(11)
C45 0.0525(13) 0.0538(13) 0.0462(12) -0.0150(10) -0.0160(10) 0.0123(10)

loop_
_atom_type_symbol
_atom_type_description
_atom_type_scat_dispersion_real
_atom_type_scat_dispersion_imag
_atom_type_scat_source
C C 0.0033 0.0016 'International Tables Vol C Tables 4.2.6.8 and 6.1.1.4'
H H 0.0000 0.0000 'International Tables Vol C Tables 4.2.6.8 and 6.1.1.4'
N N 0.0061 0.0033 'International Tables Vol C Tables 4.2.6.8 and 6.1.1.4'
F F 0.0171 0.0103 'International Tables Vol C Tables 4.2.6.8 and 6.1.1.4'
S S 0.1246 0.1234 'International Tables Vol C Tables 4.2.6.8 and 6.1.1.4'
Sb Sb -0.5866 1.5461 'International Tables Vol C Tables 4.2.6.8 and 6.1.1.4'

loop_
_exptl_crystal_face_index_h
_exptl_crystal_face_index_k
_exptl_crystal_face_index_l
_exptl_crystal_face_perp_dist
1.00 -1.00 0.00 0.2400
-1.00 1.00 0.00 0.1300
0.00 -1.00 0.00 0.2100
0.00 1.00 0.00 0.1100
1.00 1.00 0.00 0.1500
-1.00 -1.00 0.00 0.1700
0.00 -1.00 -1.00 0.2000
0.00 1.00 1.00 0.1400
1.00 1.00 1.00 0.2000
-1.00 -1.00 -1.00 0.1600
1.00 0.00 -1.00 0.2200
-1.00 0.00 1.00 0.1800
-1.00 0.00 -1.00 0.1100
1.00 0.00 1.00 0.2000
1.00 0.00 0.00 0.2200
-1.00 0.00 0.00 0.1400
0.00 0.00 -1.00 0.1700
0.00 -1.00 1.00 0.1400
0.00 1.00 -1.00 0.1300
2.00 1.00 -1.00 0.1800
-2.00 -1.00 1.00 0.1700

loop_
_geom_angle_atom_site_label_1
_geom_angle_atom_site_label_2
_geom_angle_atom_site_label_3
_geom_angle
N1 S1 S2 94.40(8)
N2 S2 S1 94.42(8)
C1 N1 S1 114.27(18)
C1 N2 S2 114.39(17)
N2 C1 N1 122.5(2)
N2 C1 C2 118.7(2)
N1 C1 C2 118.7(2)
C3 C2 C7 118.6(2)
C3 C2 C1 120.5(2)
C7 C2 C1 120.9(2)
C4 C3 C2 120.8(3)
C4 C3 H3 119.6
C2 C3 H3 119.6
C3 C4 C5 119.9(3)
C3 C4 H4 120.1
C5 C4 H4 120.1
C6 C5 C4 120.0(3)
C6 C5 C8A 123.7(5)
C4 C5 C8A 116.3(5)
C6 C5 C8 117.0(5)
C4 C5 C8 123.0(5)
C5 C6 C7 120.3(3)
C5 C6 H6 119.8
C7 C6 H6 119.8
C6 C7 C2 120.4(3)
C6 C7 H7 119.8
C2 C7 H7 119.8
F2 C8 F1 111.5(11)
F2 C8 F3 104.5(11)
F1 C8 F3 104.0(10)
F2 C8 C5 110.3(9)
F1 C8 C5 114.3(10)
F3 C8 C5 111.7(10)
F1A C8A F2A 107.4(10)
F1A C8A F3A 104.2(10)
F2A C8A F3A 102.7(10)
F1A C8A C5 113.3(9)
F2A C8A C5 116.4(9)
F3A C8A C5 111.7(9)
N11 S11 S12 94.56(8)
N12 S12 S11 94.12(8)
C11 N11 S11 114.21(19)
C11 N12 S12 114.57(19)
N12 C11 N11 122.5(2)
N12 C11 C12 119.1(2)
N11 C11 C12 118.4(2)
C17 C12 C13 119.1(3)
C17 C12 C11 120.6(2)
C13 C12 C11 120.3(2)
C14 C13 C12 120.5(2)
C14 C13 H13 119.7
C12 C13 H13 119.7
C15 C14 C13 120.1(3)
C15 C14 H14 119.9
C13 C14 H14 119.9
C14 C15 C16 119.9(3)
C14 C15 C18 118.7(5)
C16 C15 C18 121.2(5)
C14 C15 C18A 121.7(5)
C16 C15 C18A 118.4(5)
C17 C16 C15 120.3(3)
C17 C16 H16 119.9
C15 C16 H16 119.9
C16 C17 C12 120.1(3)
C16 C17 H17 120.0
C12 C17 H17 120.0
F11 C18 F13 108.8(10)
F11 C18 F12 102.3(11)
F13 C18 F12 103.0(9)
F11 C18 C15 113.9(9)
F13 C18 C15 111.2(9)
F12 C18 C15 116.6(10)
F11A C18A F13A 108.1(11)
F11A C18A F12A 105.9(11)
F13A C18A F12A 107.1(11)
F11A C18A C15 113.6(10)
F13A C18A C15 112.3(10)
F12A C18A C15 109.5(10)
C20 Sb1 C30 97.46(9)
C20 Sb1 C40 96.88(9)
C30 Sb1 C40 95.76(9)
C21 C20 C25 117.8(2)
C21 C20 Sb1 123.60(18)
C25 C20 Sb1 118.48(18)
C22 C21 C20 120.7(2)
C22 C21 H21 119.6
C20 C21 H21 119.6
C23 C22 C21 120.2(3)
C23 C22 H22 119.9
C21 C22 H22 119.9
C24 C23 C22 119.8(3)
C24 C23 H23 120.1
C22 C23 H23 120.1
C23 C24 C25 120.3(3)
C23 C24 H24 119.8
C25 C24 H24 119.8
C24 C25 C20 121.2(2)
C24 C25 H25 119.4
C20 C25 H25 119.4
C31 C30 C35 118.2(2)
C31 C30 Sb1 123.56(19)
C35 C30 Sb1 118.21(18)
C32 C31 C30 120.8(3)
C32 C31 H31 119.6
C30 C31 H31 119.6
C33 C32 C31 120.3(3)
C33 C32 H32 119.9
C31 C32 H32 119.9
C32 C33 C34 119.8(3)
C32 C33 H33 120.1
C34 C33 H33 120.1
C33 C34 C35 120.1(3)
C33 C34 H34 120.0
C35 C34 H34 120.0
C34 C35 C30 120.8(3)
C34 C35 H35 119.6
C30 C35 H35 119.6
C45 C40 C41 118.3(2)
C45 C40 Sb1 118.64(18)
C41 C40 Sb1 123.04(18)
C42 C41 C40 120.8(2)
C42 C41 H41 119.6
C40 C41 H41 119.6
C41 C42 C43 120.1(2)
C41 C42 H42 119.9
C43 C42 H42 119.9
C44 C43 C42 119.7(3)
C44 C43 H43 120.2
C42 C43 H43 120.2
C45 C44 C43 120.0(2)
C45 C44 H44 120.0
C43 C44 H44 120.0
C44 C45 C40 121.1(2)
C44 C45 H45 119.4
C40 C45 H45 119.4

loop_
_geom_bond_atom_site_label_1
_geom_bond_atom_site_label_2
_geom_bond_distance
S1 N1 1.629(2)
S1 S2 2.0865(9)
S2 N2 1.629(2)
N1 C1 1.336(3)
N2 C1 1.330(3)
C1 C2 1.479(3)
C2 C3 1.390(3)
C2 C7 1.391(4)
C3 C4 1.376(4)
C3 H3 0.9300
C4 C5 1.381(4)
C4 H4 0.9300
C5 C6 1.373(4)
C5 C8A 1.494(15)
C5 C8 1.504(16)
C6 C7 1.379(4)
C6 H6 0.9300
C7 H7 0.9300
C8 F2 1.282(11)
C8 F1 1.295(11)
C8 F3 1.320(11)
C8A F1A 1.309(11)
C8A F2A 1.313(11)
C8A F3A 1.314(10)
S11 N11 1.626(2)
S11 S12 2.0972(10)
S12 N12 1.629(2)
N11 C11 1.339(3)
N12 C11 1.334(3)
C11 C12 1.485(4)
C12 C17 1.380(4)
C12 C13 1.390(3)
C13 C14 1.375(4)
C13 H13 0.9300
C14 C15 1.368(4)
C14 H14 0.9300
C15 C16 1.382(4)
C15 C18 1.483(16)
C15 C18A 1.510(17)
C16 C17 1.379(4)
C16 H16 0.9300
C17 H17 0.9300
C18 F11 1.308(10)
C18 F13 1.318(10)
C18 F12 1.325(11)
C18A F11A 1.289(11)
C18A F13A 1.303(11)
C18A F12A 1.339(11)
Sb1 C20 2.145(2)
Sb1 C30 2.155(2)
Sb1 C40 2.160(3)
C20 C21 1.392(3)
C20 C25 1.393(3)
C21 C22 1.386(4)
C21 H21 0.9300
C22 C23 1.382(4)
C22 H22 0.9300
C23 C24 1.369(4)
C23 H23 0.9300
C24 C25 1.380(4)
C24 H24 0.9300
C25 H25 0.9300
C30 C31 1.386(3)
C30 C35 1.394(3)
C31 C32 1.385(4)
C31 H31 0.9300
C32 C33 1.375(4)
C32 H32 0.9300
C33 C34 1.377(5)
C33 H33 0.9300
C34 C35 1.383(4)
C34 H34 0.9300
C35 H35 0.9300
C40 C45 1.391(3)
C40 C41 1.392(3)
C41 C42 1.382(4)
C41 H41 0.9300
C42 C43 1.385(4)
C42 H42 0.9300
C43 C44 1.384(4)
C43 H43 0.9300
C44 C45 1.380(4)
C44 H44 0.9300
C45 H45 0.9300
